data_4000943
loop_
_publ_author_name
'Schreiter, Katja'
'Hofmann, Katja'
'Seifert, Andreas'
'Oehlke, Alexander'
'Ladewig, Katharina'
'R\"uffer, Tobias'
'Lang, Heinrich'
'Spange, Stefan'

_publ_section_title
;
 Novel Periphery-Functionalized Solvatochromic Nitrostilbenes As
 Precursors for Class II Hybrid Materials
;
_journal_issue 9
_journal_name_full 'Chemistry of Materials'
_journal_page_first 2720
_journal_paper_doi 10.1021/cm903048u
_journal_volume 22
_journal_year 2010
_chemical_formula_sum 'C17 H17 N3 O4'
_chemical_formula_weight 327.34
_chemical_name_systematic
;
 ?
;
_space_group_IT_number 61
_symmetry_cell_setting orthorhombic
_symmetry_space_group_name_Hall '-P 2ac 2ab'
_symmetry_space_group_name_H-M 'P b c a'
_atom_sites_solution_hydrogens geom
_atom_sites_solution_primary direct
_atom_sites_solution_secondary difmap
_audit_creation_method SHELXL-97
_cell_angle_alpha 90.00
_cell_angle_beta 90.00
_cell_angle_gamma 90.00
_cell_formula_units_Z 8
_cell_length_a 14.0954(2)
_cell_length_b 13.6059(2)
_cell_length_c 16.2976(2)
_cell_measurement_reflns_used 5720
_cell_measurement_temperature 150
_cell_measurement_theta_max 65.3920
_cell_measurement_theta_min 3.2434
_cell_volume 3125.56(7)
_computing_cell_refinement
;
CrysAlis RED, Oxford Diffraction Ltd.,
Version 1.171.32.37 (release 24-10-2008 CrysAlis171 .NET)
(compiled Oct 24 2008,09:44:38)
;
_computing_data_collection
;
CrysAlis CCD, Oxford Diffraction Ltd.,
Version 1.171.32.37 (release 24-10-2008 CrysAlis171 .NET)
(compiled Oct 24 2008,09:44:38)
;
_computing_data_reduction
;
CrysAlis RED, Oxford Diffraction Ltd.,
Version 1.171.32.37 (release 24-10-2008 CrysAlis171 .NET)
(compiled Oct 24 2008,09:44:38)
;
_computing_structure_refinement 'SHELXL-97 (Sheldrick, 1997)'
_computing_structure_solution 'SHELXS-97 (Sheldrick, 1997)'
_diffrn_ambient_temperature 150
_diffrn_measured_fraction_theta_full 0.992
_diffrn_measured_fraction_theta_max 0.992
_diffrn_measurement_device_type 'oxford gemini s'
_diffrn_measurement_method 'w\ scans'
_diffrn_radiation_monochromator graphite
_diffrn_radiation_source 'fine-focus sealed tube'
_diffrn_radiation_type CuK\a
_diffrn_radiation_wavelength 1.54184
_diffrn_reflns_av_R_equivalents 0.0202
_diffrn_reflns_av_sigmaI/netI 0.0158
_diffrn_reflns_limit_h_max 15
_diffrn_reflns_limit_h_min -16
_diffrn_reflns_limit_k_max 10
_diffrn_reflns_limit_k_min -15
_diffrn_reflns_limit_l_max 14
_diffrn_reflns_limit_l_min -18
_diffrn_reflns_number 9226
_diffrn_reflns_theta_full 61.99
_diffrn_reflns_theta_max 61.99
_diffrn_reflns_theta_min 5.27
_diffrn_standards_decay_% 0
_diffrn_standards_interval_count 50
_diffrn_standards_interval_time 5
_diffrn_standards_number 2
_exptl_absorpt_coefficient_mu 0.838
_exptl_absorpt_correction_T_max 1.00000
_exptl_absorpt_correction_T_min 0.84809
_exptl_absorpt_correction_type multi-scan
_exptl_absorpt_process_details
;
CrysAlis RED, Oxford Diffraction Ltd.,
Version 1.171.32.37 (release 24-10-2008 CrysAlis171 .NET)
(compiled Oct 24 2008,09:44:38)
Empirical absorption correction using spherical harmonics,
 implemented in SCALE3 ABSPACK scaling algorithm.
;
_exptl_crystal_colour red
_exptl_crystal_density_diffrn 1.391
_exptl_crystal_density_method 'not measured'
_exptl_crystal_description block
_exptl_crystal_F_000 1376
_exptl_crystal_size_max 0.35
_exptl_crystal_size_mid 0.29
_exptl_crystal_size_min 0.16
_refine_diff_density_max 0.303
_refine_diff_density_min -0.201
_refine_diff_density_rms 0.035
_refine_ls_extinction_coef 0.00017(9)
_refine_ls_extinction_expression Fc^*^=kFc[1+0.001xFc^2^\l^3^/sin(2\q)]^-1/4^
_refine_ls_extinction_method SHELXL
_refine_ls_goodness_of_fit_ref 1.052
_refine_ls_hydrogen_treatment mixed
_refine_ls_matrix_type full
_refine_ls_number_parameters 222
_refine_ls_number_reflns 2445
_refine_ls_number_restraints 0
_refine_ls_restrained_S_all 1.052
_refine_ls_R_factor_all 0.0426
_refine_ls_R_factor_gt 0.0355
_refine_ls_shift/su_max 0.000
_refine_ls_shift/su_mean 0.000
_refine_ls_structure_factor_coef Fsqd
_refine_ls_weighting_details 'calc w=1/[\s^2^(Fo^2^)+(0.0752P)^2^+0.0000P] where P=(Fo^2^+2Fc^2^)/3'
_refine_ls_weighting_scheme calc
_refine_ls_wR_factor_gt 0.1025
_refine_ls_wR_factor_ref 0.1056
_reflns_number_gt 1971
_reflns_number_total 2445
_reflns_threshold_expression >2sigma(I)
_cod_data_source_file cm903048u_si_002.cif
_cod_data_source_block ks-rot
_cod_original_sg_symbol_H-M Pbca
_cod_database_code 4000943

loop_
_symmetry_equiv_pos_as_xyz
'x, y, z'
'-x+1/2, -y, z+1/2'
'-x, y+1/2, -z+1/2'
'x+1/2, -y+1/2, -z'
'-x, -y, -z'
'x-1/2, y, -z-1/2'
'x, -y-1/2, z-1/2'
'-x-1/2, y-1/2, z'

loop_
_atom_site_label
_atom_site_type_symbol
_atom_site_fract_x
_atom_site_fract_y
_atom_site_fract_z
_atom_site_U_iso_or_equiv
_atom_site_adp_type
_atom_site_occupancy
_atom_site_symmetry_multiplicity
_atom_site_calc_flag
_atom_site_refinement_flags
C1 C -0.40208(11) 0.33403(11) -0.28066(9) 0.0398(4) Uani 1 1 d .
C2 C -0.45857(11) 0.30582(12) -0.21597(9) 0.0466(4) Uani 1 1 d .
H2 H -0.5211 0.2865 -0.2246 0.056 Uiso 1 1 calc R
C3 C -0.42065(11) 0.30682(12) -0.13817(9) 0.0446(4) Uani 1 1 d .
H3 H -0.4577 0.2859 -0.0943 0.054 Uiso 1 1 calc R
C4 C -0.32806(10) 0.33838(10) -0.12341(9) 0.0370(3) Uani 1 1 d .
C5 C -0.27336(10) 0.36746(12) -0.19088(9) 0.0402(4) Uani 1 1 d .
H5 H -0.2115 0.3890 -0.1826 0.048 Uiso 1 1 calc R
C6 C -0.30961(11) 0.36468(11) -0.26925(9) 0.0412(4) Uani 1 1 d .
H6 H -0.2724 0.3831 -0.3138 0.049 Uiso 1 1 calc R
C7 C -0.29385(11) 0.34194(11) -0.03894(8) 0.0390(4) Uani 1 1 d .
H7 H -0.3345 0.3177 0.0012 0.047 Uiso 1 1 calc R
C8 C -0.21055(10) 0.37624(11) -0.01355(8) 0.0385(4) Uani 1 1 d .
H8 H -0.1688 0.3978 -0.0539 0.046 Uiso 1 1 calc R
C9 C -0.17813(10) 0.38348(10) 0.07110(9) 0.0365(3) Uani 1 1 d .
C10 C -0.23827(10) 0.36763(12) 0.13922(9) 0.0402(4) Uani 1 1 d .
H10 H -0.3013 0.3509 0.1298 0.048 Uiso 1 1 calc R
C11 C -0.20773(10) 0.37590(11) 0.21787(8) 0.0384(4) Uani 1 1 d .
H11 H -0.2501 0.3635 0.2604 0.046 Uiso 1 1 calc R
C12 C -0.11331(10) 0.40279(10) 0.23716(9) 0.0360(3) Uani 1 1 d .
C13 C -0.05282(10) 0.41854(10) 0.16842(9) 0.0356(3) Uani 1 1 d .
C14 C -0.08540(10) 0.40901(11) 0.08804(8) 0.0366(3) Uani 1 1 d .
H14 H -0.0437 0.4201 0.0448 0.044 Uiso 1 1 calc R
C15 C -0.14590(10) 0.39214(12) 0.38641(8) 0.0395(4) Uani 1 1 d .
H15A H -0.1646 0.3235 0.3867 0.047 Uiso 1 1 calc R
H15B H -0.2028 0.4320 0.3837 0.047 Uiso 1 1 calc R
C16 C -0.09111(11) 0.41598(13) 0.46374(9) 0.0461(4) Uani 1 1 d .
H16A H -0.0721 0.4845 0.4623 0.055 Uiso 1 1 calc R
H16B H -0.0339 0.3763 0.4653 0.055 Uiso 1 1 calc R
C17 C -0.14827(12) 0.39737(13) 0.54093(9) 0.0495(4) Uani 1 1 d .
H17A H -0.1106 0.4135 0.5881 0.074 Uiso 1 1 calc R
H17B H -0.1661 0.3293 0.5432 0.074 Uiso 1 1 calc R
H17C H -0.2043 0.4375 0.5403 0.074 Uiso 1 1 calc R
N1 N -0.44103(10) 0.33120(9) -0.36382(8) 0.0470(4) Uani 1 1 d .
N2 N -0.08612(9) 0.41191(10) 0.31575(7) 0.0407(3) Uani 1 1 d .
N3 N 0.04528(9) 0.44424(9) 0.17896(7) 0.0424(3) Uani 1 1 d .
O1 O -0.52660(10) 0.31717(13) -0.37147(8) 0.0784(5) Uani 1 1 d .
O2 O -0.38807(9) 0.34357(10) -0.42162(7) 0.0645(4) Uani 1 1 d .
O3 O 0.07631(7) 0.46061(10) 0.24890(7) 0.0566(3) Uani 1 1 d .
O4 O 0.09693(8) 0.44908(10) 0.11834(7) 0.0563(3) Uani 1 1 d .
H2N H -0.0320(14) 0.4280(12) 0.3256(10) 0.045(5) Uiso 1 1 d .

loop_
_atom_site_aniso_label
_atom_site_aniso_U_11
_atom_site_aniso_U_22
_atom_site_aniso_U_33
_atom_site_aniso_U_23
_atom_site_aniso_U_13
_atom_site_aniso_U_12
C1 0.0467(9) 0.0401(8) 0.0328(8) -0.0030(6) -0.0072(7) 0.0005(6)
C2 0.0423(8) 0.0516(9) 0.0458(9) 0.0003(7) -0.0059(7) -0.0119(7)
C3 0.0448(8) 0.0534(9) 0.0355(8) 0.0012(7) 0.0013(7) -0.0118(7)
C4 0.0394(8) 0.0395(8) 0.0321(8) -0.0016(6) -0.0007(6) -0.0018(6)
C5 0.0350(8) 0.0540(9) 0.0316(8) -0.0037(7) -0.0001(6) -0.0028(7)
C6 0.0416(8) 0.0507(9) 0.0312(8) -0.0020(6) 0.0030(6) 0.0017(7)
C7 0.0412(8) 0.0478(8) 0.0279(7) 0.0017(6) 0.0031(6) -0.0043(7)
C8 0.0383(8) 0.0478(8) 0.0293(7) 0.0009(6) 0.0036(6) -0.0020(6)
C9 0.0369(8) 0.0413(8) 0.0314(7) -0.0001(6) 0.0008(6) -0.0012(6)
C10 0.0342(7) 0.0523(9) 0.0342(8) -0.0008(7) -0.0017(6) -0.0064(7)
C11 0.0342(7) 0.0521(9) 0.0288(8) 0.0009(6) 0.0042(6) -0.0052(7)
C12 0.0360(7) 0.0411(8) 0.0310(7) -0.0001(6) -0.0018(6) 0.0003(6)
C13 0.0302(7) 0.0419(8) 0.0348(8) 0.0013(6) 0.0003(6) -0.0011(6)
C14 0.0366(8) 0.0433(8) 0.0298(7) 0.0017(6) 0.0044(6) -0.0009(6)
C15 0.0368(8) 0.0525(9) 0.0291(8) 0.0009(6) -0.0009(6) -0.0034(6)
C16 0.0437(8) 0.0623(10) 0.0322(8) -0.0022(7) -0.0047(6) -0.0059(8)
C17 0.0554(10) 0.0614(10) 0.0318(8) -0.0009(7) -0.0022(7) -0.0036(8)
N1 0.0544(8) 0.0479(8) 0.0387(8) -0.0028(6) -0.0126(7) 0.0020(6)
N2 0.0323(7) 0.0595(8) 0.0303(7) -0.0004(5) -0.0024(5) -0.0068(6)
N3 0.0345(6) 0.0551(8) 0.0374(7) 0.0018(6) 0.0010(6) -0.0054(6)
O1 0.0621(8) 0.1161(12) 0.0569(8) 0.0097(7) -0.0259(6) -0.0222(8)
O2 0.0665(8) 0.0963(10) 0.0308(6) -0.0089(6) -0.0039(6) 0.0103(7)
O3 0.0375(6) 0.0932(9) 0.0390(6) -0.0016(6) -0.0062(5) -0.0106(6)
O4 0.0403(6) 0.0858(9) 0.0427(7) 0.0024(6) 0.0090(5) -0.0145(6)

loop_
_atom_type_symbol
_atom_type_description
_atom_type_scat_dispersion_real
_atom_type_scat_dispersion_imag
_atom_type_scat_source
C C 0.0181 0.0091 'International Tables Vol C Tables 4.2.6.8 and 6.1.1.4'
N N 0.0311 0.0180 'International Tables Vol C Tables 4.2.6.8 and 6.1.1.4'
O O 0.0492 0.0322 'International Tables Vol C Tables 4.2.6.8 and 6.1.1.4'
H H 0.0000 0.0000 'International Tables Vol C Tables 4.2.6.8 and 6.1.1.4'

loop_
_geom_angle_atom_site_label_1
_geom_angle_atom_site_label_2
_geom_angle_atom_site_label_3
_geom_angle
C2 C1 C6 121.82(13)
C2 C1 N1 119.04(14)
C6 C1 N1 119.14(13)
C1 C2 C3 118.59(14)
C1 C2 H2 120.7
C3 C2 H2 120.7
C2 C3 C4 121.69(14)
C2 C3 H3 119.2
C4 C3 H3 119.2
C3 C4 C5 117.83(13)
C3 C4 C7 118.82(13)
C5 C4 C7 123.33(13)
C6 C5 C4 121.11(14)
C6 C5 H5 119.4
C4 C5 H5 119.4
C5 C6 C1 118.93(14)
C5 C6 H6 120.5
C1 C6 H6 120.5
C8 C7 C4 126.66(14)
C8 C7 H7 116.7
C4 C7 H7 116.7
C7 C8 C9 126.55(13)
C7 C8 H8 116.7
C9 C8 H8 116.7
C14 C9 C10 116.69(13)
C14 C9 C8 120.24(13)
C10 C9 C8 123.06(13)
C11 C10 C9 122.62(13)
C11 C10 H10 118.7
C9 C10 H10 118.7
C10 C11 C12 121.98(13)
C10 C11 H11 119.0
C12 C11 H11 119.0
N2 C12 C11 120.28(13)
N2 C12 C13 124.45(13)
C11 C12 C13 115.28(12)
C14 C13 C12 121.87(13)
C14 C13 N3 116.88(12)
C12 C13 N3 121.25(12)
C9 C14 C13 121.56(13)
C9 C14 H14 119.2
C13 C14 H14 119.2
N2 C15 C16 108.94(12)
N2 C15 H15A 109.9
C16 C15 H15A 109.9
N2 C15 H15B 109.9
C16 C15 H15B 109.9
H15A C15 H15B 108.3
C15 C16 C17 112.60(13)
C15 C16 H16A 109.1
C17 C16 H16A 109.1
C15 C16 H16B 109.1
C17 C16 H16B 109.1
H16A C16 H16B 107.8
C16 C17 H17A 109.5
C16 C17 H17B 109.5
H17A C17 H17B 109.5
C16 C17 H17C 109.5
H17A C17 H17C 109.5
H17B C17 H17C 109.5
O2 N1 O1 123.16(14)
O2 N1 C1 118.98(13)
O1 N1 C1 117.85(14)
C12 N2 C15 125.01(13)
C12 N2 H2N 118.8(12)
C15 N2 H2N 116.1(12)
O4 N3 O3 121.33(12)
O4 N3 C13 119.14(12)
O3 N3 C13 119.52(12)

loop_
_geom_bond_atom_site_label_1
_geom_bond_atom_site_label_2
_geom_bond_distance
C1 C2 1.376(2)
C1 C6 1.381(2)
C1 N1 1.4628(19)
C2 C3 1.376(2)
C2 H2 0.9300
C3 C4 1.395(2)
C3 H3 0.9300
C4 C5 1.400(2)
C4 C7 1.459(2)
C5 C6 1.376(2)
C5 H5 0.9300
C6 H6 0.9300
C7 C8 1.330(2)
C7 H7 0.9300
C8 C9 1.457(2)
C8 H8 0.9300
C9 C14 1.380(2)
C9 C10 1.413(2)
C10 C11 1.357(2)
C10 H10 0.9300
C11 C12 1.416(2)
C11 H11 0.9300
C12 N2 1.3427(19)
C12 C13 1.424(2)
C13 C14 1.394(2)
C13 N3 1.4366(19)
C14 H14 0.9300
C15 N2 1.4522(18)
C15 C16 1.513(2)
C15 H15A 0.9700
C15 H15B 0.9700
C16 C17 1.515(2)
C16 H16A 0.9700
C16 H16B 0.9700
C17 H17A 0.9600
C17 H17B 0.9600
C17 H17C 0.9600
N1 O2 1.2137(18)
N1 O1 1.2275(19)
N2 H2N 0.81(2)
N3 O4 1.2290(15)
N3 O3 1.2411(15)

loop_
_geom_torsion_atom_site_label_1
_geom_torsion_atom_site_label_2
_geom_torsion_atom_site_label_3
_geom_torsion_atom_site_label_4
_geom_torsion
C6 C1 C2 C3 -1.2(2)
N1 C1 C2 C3 178.68(14)
C1 C2 C3 C4 2.0(2)
C2 C3 C4 C5 -1.3(2)
C2 C3 C4 C7 177.13(15)
C3 C4 C5 C6 -0.2(2)
C7 C4 C5 C6 -178.59(14)
C4 C5 C6 C1 1.0(2)
C2 C1 C6 C5 -0.3(2)
N1 C1 C6 C5 179.83(14)
C3 C4 C7 C8 -175.08(16)
C5 C4 C7 C8 3.3(3)
C4 C7 C8 C9 177.26(14)
C7 C8 C9 C14 171.82(15)
C7 C8 C9 C10 -9.7(2)
C14 C9 C10 C11 -0.5(2)
C8 C9 C10 C11 -179.05(14)
C9 C10 C11 C12 1.1(2)
C10 C11 C12 N2 178.83(14)
C10 C11 C12 C13 -1.2(2)
N2 C12 C13 C14 -179.27(14)
C11 C12 C13 C14 0.7(2)
N2 C12 C13 N3 1.3(2)
C11 C12 C13 N3 -178.73(13)
C10 C9 C14 C13 0.1(2)
C8 C9 C14 C13 178.64(14)
C12 C13 C14 C9 -0.2(2)
N3 C13 C14 C9 179.26(13)
N2 C15 C16 C17 -179.95(14)
C2 C1 N1 O2 -170.48(15)
C6 C1 N1 O2 9.4(2)
C2 C1 N1 O1 10.2(2)
C6 C1 N1 O1 -169.98(16)
C11 C12 N2 C15 2.7(2)
C13 C12 N2 C15 -177.30(14)
C16 C15 N2 C12 -177.12(14)
C14 C13 N3 O4 -5.5(2)
C12 C13 N3 O4 173.93(14)
C14 C13 N3 O3 174.82(13)
C12 C13 N3 O3 -5.7(2)
